data_7047350
loop_
_publ_author_name
'Sugahara, Tomohiro'
'Guo, Jing-Dong'
'Hashizume, Daisuke'
'Sasamori, Takahiro'
'Nagase, Shigeru'
'Tokitoh, Norihiro'

_publ_section_title
;
 The selective formation of a 1,2-disilabenzene from the reaction of a
 disilyne with phenylacetylene.
;
_journal_issue 38
_journal_name_full 'Dalton transactions (Cambridge, England : 2003)'
_journal_page_first 13318
_journal_page_last 13322
_journal_paper_doi 10.1039/c8dt03081b
_journal_volume 47
_journal_year 2018
_chemical_formula_moiety 'C48 H98 Si10'
_chemical_formula_sum 'C48 H98 Si10'
_chemical_formula_weight 956.16
_space_group_crystal_system monoclinic
_space_group_IT_number 15
_space_group_name_Hall '-C 2yc'
_space_group_name_H-M_alt 'C 1 2/c 1'
_symmetry_space_group_name_Hall '-C 2yc'
_symmetry_space_group_name_H-M 'C 1 2/c 1'
_atom_sites_solution_hydrogens geom
_atom_sites_solution_primary direct
_atom_sites_solution_secondary difman
_audit_block_doi 10.5517/ccdc.csd.cc1zfw5g
_audit_creation_method SHELXL-2014/7
_audit_update_record
;
2018-03-18 deposited with the CCDC.
2018-08-23 downloaded from the CCDC.
;
_cell_angle_alpha 90
_cell_angle_beta 104.974(2)
_cell_angle_gamma 90
_cell_formula_units_Z 4
_cell_length_a 19.8244(4)
_cell_length_b 12.3683(2)
_cell_length_c 27.2326(5)
_cell_measurement_reflns_used 64186
_cell_measurement_temperature 103(2)
_cell_measurement_theta_max 27.997
_cell_measurement_theta_min 2.206
_cell_volume 6450.5(2)
_computing_cell_refinement HKL2000
_computing_data_collection CrystalClear
_computing_data_reduction HKL2000
_computing_molecular_graphics 'Yadokari-XG 2011 (Wakita Nemoto et al., 2011)'
_computing_publication_material 'Yadokari-XG 2011 (Wakita,Nemoto et al., 2011)'
_computing_structure_refinement 'SHELXL-2014/7 (Sheldrick, 2014)'
_computing_structure_solution SIR2004
_diffrn_ambient_temperature 103(2)
_diffrn_detector_area_resol_mean 28.5714
_diffrn_measured_fraction_theta_full 0.998
_diffrn_measured_fraction_theta_max 0.987
_diffrn_measurement_device_type 'Rigaku Saturn'
_diffrn_measurement_method \w
_diffrn_radiation_type MoK\a
_diffrn_radiation_wavelength 0.71073
_diffrn_reflns_av_R_equivalents 0.0427
_diffrn_reflns_av_unetI/netI 0.0236
_diffrn_reflns_Laue_measured_fraction_full 0.998
_diffrn_reflns_Laue_measured_fraction_max 0.987
_diffrn_reflns_limit_h_max 26
_diffrn_reflns_limit_h_min -26
_diffrn_reflns_limit_k_max 16
_diffrn_reflns_limit_k_min -16
_diffrn_reflns_limit_l_max 35
_diffrn_reflns_limit_l_min -35
_diffrn_reflns_number 64186
_diffrn_reflns_point_group_measured_fraction_full 0.998
_diffrn_reflns_point_group_measured_fraction_max 0.987
_diffrn_reflns_theta_full 25.242
_diffrn_reflns_theta_max 27.997
_diffrn_reflns_theta_min 2.206
_diffrn_source 'fine-focus sealed tube'
_exptl_absorpt_coefficient_mu 0.230
_exptl_absorpt_correction_T_max 0.982
_exptl_absorpt_correction_T_min 0.966
_exptl_absorpt_correction_type multi-scan
_exptl_absorpt_process_details
;
 MULABS - Empirical Correction for Absorption Anisotropy.
 Blessing, R. H., Acta Cryst., A51, 33-38 (1995).
;
_exptl_crystal_colour yellow
_exptl_crystal_density_diffrn 0.985
_exptl_crystal_description block
_exptl_crystal_F_000 2104
_exptl_crystal_size_max 0.150
_exptl_crystal_size_mid 0.120
_exptl_crystal_size_min 0.080
_refine_diff_density_max 0.643
_refine_diff_density_min -0.332
_refine_diff_density_rms 0.060
_refine_ls_extinction_method none
_refine_ls_goodness_of_fit_ref 1.239
_refine_ls_hydrogen_treatment constr
_refine_ls_matrix_type full
_refine_ls_number_parameters 277
_refine_ls_number_reflns 7700
_refine_ls_number_restraints 0
_refine_ls_restrained_S_all 1.239
_refine_ls_R_factor_all 0.0628
_refine_ls_R_factor_gt 0.0529
_refine_ls_shift/su_max 0.001
_refine_ls_shift/su_mean 0.000
_refine_ls_structure_factor_coef Fsqd
_refine_ls_weighting_details 'w=1/[\s^2^(Fo^2^)+(0.0299P)^2^+16.3685P] where P=(Fo^2^+2Fc^2^)/3'
_refine_ls_weighting_scheme calc
_refine_ls_wR_factor_gt 0.1203
_refine_ls_wR_factor_ref 0.1240
_reflns_Friedel_coverage 0.000
_reflns_number_gt 6706
_reflns_number_total 7700
_reflns_threshold_expression 'I > 2\s(I)'
_cod_data_source_file c8dt03081b3.cif
_cod_data_source_block compound1
_cod_depositor_comments 'Adding full bibliography for 7047350--7047352.cif.'
_cod_database_code 7047350
_shelx_shelxl_version_number 2014/7
_shelx_space_group_comment
;
The symmetry employed for this shelxl refinement is uniquely defined
by the following loop, which should always be used as a source of
symmetry information in preference to the above space-group names.
They are only intended as comments.
;
_shelx_estimated_absorpt_t_min 0.966
_shelx_estimated_absorpt_t_max 0.982

loop_
_space_group_symop_operation_xyz
'x, y, z'
'-x, y, -z+1/2'
'x+1/2, y+1/2, z'
'-x+1/2, y+1/2, -z+1/2'
'-x, -y, -z'
'x, -y, z-1/2'
'-x+1/2, -y+1/2, -z'
'x+1/2, -y+1/2, z-1/2'

loop_
_atom_site_label
_atom_site_type_symbol
_atom_site_fract_x
_atom_site_fract_y
_atom_site_fract_z
_atom_site_U_iso_or_equiv
_atom_site_adp_type
_atom_site_occupancy
_atom_site_site_symmetry_order
_atom_site_calc_flag
_atom_site_refinement_flags_posn
_atom_site_refinement_flags_adp
Si1 Si 0.51799(3) 0.35113(6) 0.28982(2) 0.02598(15) Uani 1 1 d . .
C1 C 0.47014(11) 0.34956(17) 0.34014(8) 0.0167(4) Uani 1 1 d . .
C2 C 0.41696(11) 0.42512(16) 0.34170(8) 0.0169(4) Uani 1 1 d . .
C3 C 0.38574(11) 0.41939(18) 0.38193(8) 0.0192(4) Uani 1 1 d . .
H3 H 0.3504 0.4702 0.3833 0.023 Uiso 1 1 calc R U
C4 C 0.40435(11) 0.34204(18) 0.42025(8) 0.0194(4) Uani 1 1 d . .
C5 C 0.45709(11) 0.26950(17) 0.41824(8) 0.0188(4) Uani 1 1 d . .
H5 H 0.4708 0.2168 0.4443 0.023 Uiso 1 1 calc R U
C6 C 0.49053(11) 0.27185(16) 0.37901(8) 0.0167(4) Uani 1 1 d . .
C7 C 0.39245(11) 0.50861(17) 0.30058(8) 0.0171(4) Uani 1 1 d . .
H7 H 0.4226 0.4944 0.2770 0.021 Uiso 1 1 calc R U
Si2 Si 0.41817(3) 0.64989(5) 0.32401(2) 0.02150(14) Uani 1 1 d . .
Si3 Si 0.30196(3) 0.47659(5) 0.26025(2) 0.01927(13) Uani 1 1 d . .
C8 C 0.51249(14) 0.6447(2) 0.35925(10) 0.0365(6) Uani 1 1 d . .
H8 H 0.5398 0.6167 0.3368 0.055 Uiso 1 1 calc R U
H8A H 0.5184 0.5971 0.3888 0.055 Uiso 1 1 calc R U
H8B H 0.5287 0.7176 0.3706 0.055 Uiso 1 1 calc R U
C9 C 0.36749(16) 0.7047(2) 0.36756(10) 0.0359(6) Uani 1 1 d . .
H9 H 0.3787 0.6632 0.3993 0.054 Uiso 1 1 calc R U
H9A H 0.3174 0.6988 0.3513 0.054 Uiso 1 1 calc R U
H9B H 0.3798 0.7808 0.3750 0.054 Uiso 1 1 calc R U
C10 C 0.40727(13) 0.74199(19) 0.26804(9) 0.0264(5) Uani 1 1 d . .
H10 H 0.4273 0.8129 0.2795 0.040 Uiso 1 1 calc R U
H10A H 0.3575 0.7501 0.2512 0.040 Uiso 1 1 calc R U
H10B H 0.4313 0.7112 0.2440 0.040 Uiso 1 1 calc R U
C11 C 0.29685(13) 0.3275(2) 0.24913(11) 0.0312(5) Uani 1 1 d . .
H11 H 0.3003 0.2901 0.2814 0.047 Uiso 1 1 calc R U
H11A H 0.3353 0.3047 0.2350 0.047 Uiso 1 1 calc R U
H11B H 0.2522 0.3096 0.2251 0.047 Uiso 1 1 calc R U
C12 C 0.23082(12) 0.5148(2) 0.29057(9) 0.0293(5) Uani 1 1 d . .
H12 H 0.2307 0.5934 0.2951 0.044 Uiso 1 1 calc R U
H12A H 0.2388 0.4794 0.3238 0.044 Uiso 1 1 calc R U
H12B H 0.1857 0.4918 0.2688 0.044 Uiso 1 1 calc R U
C13 C 0.28749(13) 0.5456(2) 0.19748(9) 0.0297(5) Uani 1 1 d . .
H13 H 0.2453 0.5166 0.1740 0.045 Uiso 1 1 calc R U
H13A H 0.3278 0.5331 0.1836 0.045 Uiso 1 1 calc R U
H13B H 0.2818 0.6235 0.2019 0.045 Uiso 1 1 calc R U
C14 C 0.54653(11) 0.18923(17) 0.37846(8) 0.0173(4) Uani 1 1 d . .
H14 H 0.5597 0.2049 0.3461 0.021 Uiso 1 1 calc R U
Si4 Si 0.62979(3) 0.21525(5) 0.42942(2) 0.02016(14) Uani 1 1 d . .
Si5 Si 0.50949(3) 0.04725(5) 0.36872(2) 0.01951(13) Uani 1 1 d . .
C15 C 0.61587(13) 0.2221(2) 0.49441(9) 0.0304(5) Uani 1 1 d . .
H15 H 0.6610 0.2303 0.5195 0.046 Uiso 1 1 calc R U
H15A H 0.5933 0.1554 0.5014 0.046 Uiso 1 1 calc R U
H15B H 0.5860 0.2841 0.4966 0.046 Uiso 1 1 calc R U
C16 C 0.66554(14) 0.3471(2) 0.41408(10) 0.0333(6) Uani 1 1 d . .
H16 H 0.6302 0.4037 0.4117 0.050 Uiso 1 1 calc R U
H16A H 0.6779 0.3411 0.3816 0.050 Uiso 1 1 calc R U
H16B H 0.7073 0.3657 0.4410 0.050 Uiso 1 1 calc R U
C17 C 0.69560(13) 0.1075(2) 0.42881(10) 0.0325(6) Uani 1 1 d . .
H17 H 0.7396 0.1253 0.4536 0.049 Uiso 1 1 calc R U
H17A H 0.7034 0.1027 0.3948 0.049 Uiso 1 1 calc R U
H17B H 0.6783 0.0379 0.4378 0.049 Uiso 1 1 calc R U
C18 C 0.50683(16) -0.0207(2) 0.42932(10) 0.0347(6) Uani 1 1 d . .
H18 H 0.4882 -0.0940 0.4220 0.052 Uiso 1 1 calc R U
H18A H 0.4767 0.0206 0.4459 0.052 Uiso 1 1 calc R U
H18B H 0.5541 -0.0243 0.4518 0.052 Uiso 1 1 calc R U
C19 C 0.41893(13) 0.0561(2) 0.32711(11) 0.0355(6) Uani 1 1 d . .
H19 H 0.4199 0.0894 0.2947 0.053 Uiso 1 1 calc R U
H19A H 0.3903 0.1001 0.3438 0.053 Uiso 1 1 calc R U
H19B H 0.3990 -0.0167 0.3210 0.053 Uiso 1 1 calc R U
C20 C 0.56364(14) -0.0343(2) 0.33571(11) 0.0358(6) Uani 1 1 d . .
H20 H 0.6103 -0.0447 0.3585 0.054 Uiso 1 1 calc R U
H20A H 0.5675 0.0037 0.3050 0.054 Uiso 1 1 calc R U
H20B H 0.5416 -0.1049 0.3263 0.054 Uiso 1 1 calc R U
C21 C 0.36599(13) 0.3393(2) 0.46254(9) 0.0261(5) Uani 1 1 d . .
C22 C 0.39267(15) 0.2489(2) 0.50072(10) 0.0352(6) Uani 1 1 d . .
H22 H 0.3847 0.1790 0.4833 0.053 Uiso 1 1 calc R U
H22A H 0.3676 0.2510 0.5274 0.053 Uiso 1 1 calc R U
H22B H 0.4428 0.2588 0.5160 0.053 Uiso 1 1 calc R U
C23 C 0.37733(16) 0.4478(2) 0.49104(10) 0.0380(6) Uani 1 1 d . .
H23 H 0.4274 0.4591 0.5059 0.057 Uiso 1 1 calc R U
H23A H 0.3530 0.4468 0.5181 0.057 Uiso 1 1 calc R U
H23B H 0.3588 0.5066 0.4673 0.057 Uiso 1 1 calc R U
C24 C 0.28812(14) 0.3217(2) 0.43874(11) 0.0376(6) Uani 1 1 d . .
H24 H 0.2699 0.3807 0.4150 0.056 Uiso 1 1 calc R U
H24A H 0.2633 0.3206 0.4655 0.056 Uiso 1 1 calc R U
H24B H 0.2812 0.2527 0.4205 0.056 Uiso 1 1 calc R U

loop_
_atom_site_aniso_label
_atom_site_aniso_U_11
_atom_site_aniso_U_22
_atom_site_aniso_U_33
_atom_site_aniso_U_23
_atom_site_aniso_U_13
_atom_site_aniso_U_12
Si1 0.0207(3) 0.0389(4) 0.0204(3) 0.0068(3) 0.0092(2) 0.0072(3)
C1 0.0162(10) 0.0175(10) 0.0170(9) -0.0001(8) 0.0056(8) -0.0003(8)
C2 0.0173(10) 0.0145(9) 0.0183(10) 0.0011(8) 0.0038(8) 0.0001(8)
C3 0.0190(10) 0.0180(10) 0.0216(10) 0.0008(8) 0.0070(8) 0.0041(8)
C4 0.0208(10) 0.0196(10) 0.0196(10) 0.0008(8) 0.0085(8) 0.0025(8)
C5 0.0224(11) 0.0153(10) 0.0192(10) 0.0027(8) 0.0062(8) 0.0019(8)
C6 0.0169(10) 0.0142(9) 0.0187(10) -0.0012(8) 0.0043(8) 0.0015(8)
C7 0.0179(10) 0.0159(10) 0.0179(9) 0.0016(8) 0.0051(8) 0.0019(8)
Si2 0.0269(3) 0.0156(3) 0.0211(3) 0.0008(2) 0.0045(2) -0.0010(2)
Si3 0.0171(3) 0.0197(3) 0.0206(3) 0.0002(2) 0.0041(2) 0.0013(2)
C8 0.0354(14) 0.0297(13) 0.0357(14) 0.0021(11) -0.0066(11) -0.0084(11)
C9 0.0558(18) 0.0235(12) 0.0324(13) -0.0056(10) 0.0186(12) -0.0024(12)
C10 0.0310(13) 0.0181(11) 0.0303(12) 0.0044(9) 0.0082(10) 0.0000(9)
C11 0.0237(12) 0.0242(12) 0.0447(15) -0.0061(11) 0.0069(11) -0.0051(10)
C12 0.0199(11) 0.0381(14) 0.0303(12) 0.0009(10) 0.0076(9) 0.0055(10)
C13 0.0268(12) 0.0381(14) 0.0218(11) 0.0029(10) 0.0019(9) 0.0014(11)
C14 0.0181(10) 0.0167(10) 0.0181(9) 0.0004(8) 0.0062(8) 0.0032(8)
Si4 0.0174(3) 0.0195(3) 0.0228(3) -0.0026(2) 0.0038(2) 0.0018(2)
Si5 0.0191(3) 0.0157(3) 0.0240(3) -0.0015(2) 0.0061(2) 0.0011(2)
C15 0.0292(13) 0.0377(14) 0.0229(11) -0.0043(10) 0.0043(10) 0.0011(11)
C16 0.0321(13) 0.0277(13) 0.0383(14) -0.0037(11) 0.0061(11) -0.0066(11)
C17 0.0212(12) 0.0354(14) 0.0374(14) -0.0052(11) 0.0013(10) 0.0081(10)
C18 0.0482(16) 0.0211(12) 0.0362(14) 0.0048(10) 0.0134(12) -0.0028(11)
C19 0.0271(13) 0.0289(13) 0.0445(15) -0.0049(11) -0.0020(11) -0.0018(10)
C20 0.0330(14) 0.0273(13) 0.0513(16) -0.0143(12) 0.0182(12) -0.0001(11)
C21 0.0305(12) 0.0273(12) 0.0253(11) 0.0083(9) 0.0159(10) 0.0111(10)
C22 0.0426(15) 0.0394(15) 0.0316(13) 0.0163(11) 0.0239(12) 0.0180(12)
C23 0.0542(18) 0.0361(15) 0.0296(13) 0.0003(11) 0.0215(12) 0.0140(13)
C24 0.0310(14) 0.0457(16) 0.0431(15) 0.0165(13) 0.0221(12) 0.0089(12)

loop_
_atom_type_symbol
_atom_type_description
_atom_type_scat_dispersion_real
_atom_type_scat_dispersion_imag
_atom_type_scat_source
Si Si 0.0817 0.0704 'International Tables Vol C Tables 4.2.6.8 and 6.1.1.4'
C C 0.0033 0.0016 'International Tables Vol C Tables 4.2.6.8 and 6.1.1.4'
H H 0.0000 0.0000 'International Tables Vol C Tables 4.2.6.8 and 6.1.1.4'

loop_
_geom_angle_atom_site_label_1
_geom_angle_atom_site_label_2
_geom_angle_atom_site_label_3
_geom_angle
_geom_angle_site_symmetry_3
C1 Si1 Si1 131.28(8) 2_655
C6 C1 C2 119.89(18) .
C6 C1 Si1 117.33(15) .
C2 C1 Si1 122.73(15) .
C3 C2 C1 118.37(19) .
C3 C2 C7 119.71(18) .
C1 C2 C7 121.90(18) .
C2 C3 C4 122.6(2) .
C2 C3 H3 118.7 .
C4 C3 H3 118.7 .
C5 C4 C3 118.05(19) .
C5 C4 C21 122.61(19) .
C3 C4 C21 119.34(19) .
C4 C5 C6 121.86(19) .
C4 C5 H5 119.1 .
C6 C5 H5 119.1 .
C5 C6 C1 119.23(19) .
C5 C6 C14 119.26(18) .
C1 C6 C14 121.49(18) .
C2 C7 Si2 112.09(14) .
C2 C7 Si3 111.33(14) .
Si2 C7 Si3 121.65(11) .
C2 C7 H7 103.0 .
Si2 C7 H7 103.0 .
Si3 C7 H7 103.0 .
C9 Si2 C8 108.50(14) .
C9 Si2 C10 109.19(12) .
C8 Si2 C10 109.20(12) .
C9 Si2 C7 114.11(11) .
C8 Si2 C7 106.80(11) .
C10 Si2 C7 108.94(10) .
C13 Si3 C11 108.33(12) .
C13 Si3 C12 109.51(12) .
C11 Si3 C12 107.82(12) .
C13 Si3 C7 109.57(11) .
C11 Si3 C7 107.76(11) .
C12 Si3 C7 113.69(10) .
Si2 C8 H8 109.5 .
Si2 C8 H8A 109.5 .
H8 C8 H8A 109.5 .
Si2 C8 H8B 109.5 .
H8 C8 H8B 109.5 .
H8A C8 H8B 109.5 .
Si2 C9 H9 109.5 .
Si2 C9 H9A 109.5 .
H9 C9 H9A 109.5 .
Si2 C9 H9B 109.5 .
H9 C9 H9B 109.5 .
H9A C9 H9B 109.5 .
Si2 C10 H10 109.5 .
Si2 C10 H10A 109.5 .
H10 C10 H10A 109.5 .
Si2 C10 H10B 109.5 .
H10 C10 H10B 109.5 .
H10A C10 H10B 109.5 .
Si3 C11 H11 109.5 .
Si3 C11 H11A 109.5 .
H11 C11 H11A 109.5 .
Si3 C11 H11B 109.5 .
H11 C11 H11B 109.5 .
H11A C11 H11B 109.5 .
Si3 C12 H12 109.5 .
Si3 C12 H12A 109.5 .
H12 C12 H12A 109.5 .
Si3 C12 H12B 109.5 .
H12 C12 H12B 109.5 .
H12A C12 H12B 109.5 .
Si3 C13 H13 109.5 .
Si3 C13 H13A 109.5 .
H13 C13 H13A 109.5 .
Si3 C13 H13B 109.5 .
H13 C13 H13B 109.5 .
H13A C13 H13B 109.5 .
C6 C14 Si4 112.45(14) .
C6 C14 Si5 111.63(14) .
Si4 C14 Si5 119.60(11) .
C6 C14 H14 103.7 .
Si4 C14 H14 103.7 .
Si5 C14 H14 103.7 .
C15 Si4 C16 109.33(12) .
C15 Si4 C17 108.43(12) .
C16 Si4 C17 108.35(13) .
C15 Si4 C14 112.95(11) .
C16 Si4 C14 107.12(11) .
C17 Si4 C14 110.57(11) .
C19 Si5 C18 108.77(14) .
C19 Si5 C20 108.84(13) .
C18 Si5 C20 109.53(13) .
C19 Si5 C14 107.98(11) .
C18 Si5 C14 113.09(11) .
C20 Si5 C14 108.56(11) .
Si4 C15 H15 109.5 .
Si4 C15 H15A 109.5 .
H15 C15 H15A 109.5 .
Si4 C15 H15B 109.5 .
H15 C15 H15B 109.5 .
H15A C15 H15B 109.5 .
Si4 C16 H16 109.5 .
Si4 C16 H16A 109.5 .
H16 C16 H16A 109.5 .
Si4 C16 H16B 109.5 .
H16 C16 H16B 109.5 .
H16A C16 H16B 109.5 .
Si4 C17 H17 109.5 .
Si4 C17 H17A 109.5 .
H17 C17 H17A 109.5 .
Si4 C17 H17B 109.5 .
H17 C17 H17B 109.5 .
H17A C17 H17B 109.5 .
Si5 C18 H18 109.5 .
Si5 C18 H18A 109.5 .
H18 C18 H18A 109.5 .
Si5 C18 H18B 109.5 .
H18 C18 H18B 109.5 .
H18A C18 H18B 109.5 .
Si5 C19 H19 109.5 .
Si5 C19 H19A 109.5 .
H19 C19 H19A 109.5 .
Si5 C19 H19B 109.5 .
H19 C19 H19B 109.5 .
H19A C19 H19B 109.5 .
Si5 C20 H20 109.5 .
Si5 C20 H20A 109.5 .
H20 C20 H20A 109.5 .
Si5 C20 H20B 109.5 .
H20 C20 H20B 109.5 .
H20A C20 H20B 109.5 .
C22 C21 C24 108.6(2) .
C22 C21 C4 112.05(19) .
C24 C21 C4 109.1(2) .
C22 C21 C23 108.4(2) .
C24 C21 C23 109.8(2) .
C4 C21 C23 108.9(2) .
C21 C22 H22 109.5 .
C21 C22 H22A 109.5 .
H22 C22 H22A 109.5 .
C21 C22 H22B 109.5 .
H22 C22 H22B 109.5 .
H22A C22 H22B 109.5 .
C21 C23 H23 109.5 .
C21 C23 H23A 109.5 .
H23 C23 H23A 109.5 .
C21 C23 H23B 109.5 .
H23 C23 H23B 109.5 .
H23A C23 H23B 109.5 .
C21 C24 H24 109.5 .
C21 C24 H24A 109.5 .
H24 C24 H24A 109.5 .
C21 C24 H24B 109.5 .
H24 C24 H24B 109.5 .
H24A C24 H24B 109.5 .

loop_
_geom_bond_atom_site_label_1
_geom_bond_atom_site_label_2
_geom_bond_distance
_geom_bond_site_symmetry_2
Si1 C1 1.858(2) .
Si1 Si1 2.1006(13) 2_655
C1 C6 1.409(3) .
C1 C2 1.418(3) .
C2 C3 1.392(3) .
C2 C7 1.508(3) .
C3 C4 1.393(3) .
C3 H3 0.9500 .
C4 C5 1.389(3) .
C4 C21 1.536(3) .
C5 C6 1.396(3) .
C5 H5 0.9500 .
C6 C14 1.512(3) .
C7 Si2 1.885(2) .
C7 Si3 1.888(2) .
C7 H7 1.0000 .
Si2 C9 1.868(3) .
Si2 C8 1.869(3) .
Si2 C10 1.870(2) .
Si3 C13 1.865(2) .
Si3 C11 1.867(3) .
Si3 C12 1.870(2) .
C8 H8 0.9800 .
C8 H8A 0.9800 .
C8 H8B 0.9800 .
C9 H9 0.9800 .
C9 H9A 0.9800 .
C9 H9B 0.9800 .
C10 H10 0.9800 .
C10 H10A 0.9800 .
C10 H10B 0.9800 .
C11 H11 0.9800 .
C11 H11A 0.9800 .
C11 H11B 0.9800 .
C12 H12 0.9800 .
C12 H12A 0.9800 .
C12 H12B 0.9800 .
C13 H13 0.9800 .
C13 H13A 0.9800 .
C13 H13B 0.9800 .
C14 Si4 1.890(2) .
C14 Si5 1.895(2) .
C14 H14 1.0000 .
Si4 C15 1.862(2) .
Si4 C16 1.868(3) .
Si4 C17 1.868(3) .
Si5 C19 1.862(3) .
Si5 C18 1.865(3) .
Si5 C20 1.865(3) .
C15 H15 0.9800 .
C15 H15A 0.9800 .
C15 H15B 0.9800 .
C16 H16 0.9800 .
C16 H16A 0.9800 .
C16 H16B 0.9800 .
C17 H17 0.9800 .
C17 H17A 0.9800 .
C17 H17B 0.9800 .
C18 H18 0.9800 .
C18 H18A 0.9800 .
C18 H18B 0.9800 .
C19 H19 0.9800 .
C19 H19A 0.9800 .
C19 H19B 0.9800 .
C20 H20 0.9800 .
C20 H20A 0.9800 .
C20 H20B 0.9800 .
C21 C22 1.525(3) .
C21 C24 1.527(4) .
C21 C23 1.537(4) .
C22 H22 0.9800 .
C22 H22A 0.9800 .
C22 H22B 0.9800 .
C23 H23 0.9800 .
C23 H23A 0.9800 .
C23 H23B 0.9800 .
C24 H24 0.9800 .
C24 H24A 0.9800 .
C24 H24B 0.9800 .

loop_
_geom_torsion_atom_site_label_1
_geom_torsion_atom_site_label_2
_geom_torsion_atom_site_label_3
_geom_torsion_atom_site_label_4
_geom_torsion
_geom_torsion_site_symmetry_1
Si1 Si1 C1 C6 129.81(14) 2_655
Si1 Si1 C1 C2 -52.8(2) 2_655
C6 C1 C2 C3 -0.6(3) .
Si1 C1 C2 C3 -177.94(16) .
C6 C1 C2 C7 -178.94(19) .
Si1 C1 C2 C7 3.7(3) .
C1 C2 C3 C4 -0.5(3) .
C7 C2 C3 C4 177.9(2) .
C2 C3 C4 C5 1.2(3) .
C2 C3 C4 C21 -178.4(2) .
C3 C4 C5 C6 -0.7(3) .
C21 C4 C5 C6 178.8(2) .
C4 C5 C6 C1 -0.3(3) .
C4 C5 C6 C14 -178.8(2) .
C2 C1 C6 C5 1.0(3) .
Si1 C1 C6 C5 178.48(16) .
C2 C1 C6 C14 179.41(19) .
Si1 C1 C6 C14 -3.1(3) .
C3 C2 C7 Si2 70.4(2) .
C1 C2 C7 Si2 -111.2(2) .
C3 C2 C7 Si3 -69.6(2) .
C1 C2 C7 Si3 108.8(2) .
C2 C7 Si2 C9 -72.54(18) .
Si3 C7 Si2 C9 62.81(17) .
C2 C7 Si2 C8 47.34(18) .
Si3 C7 Si2 C8 -177.30(14) .
C2 C7 Si2 C10 165.17(15) .
Si3 C7 Si2 C10 -59.47(16) .
C2 C7 Si3 C13 -158.32(15) .
Si2 C7 Si3 C13 66.03(16) .
C2 C7 Si3 C11 -40.65(18) .
Si2 C7 Si3 C11 -176.30(13) .
C2 C7 Si3 C12 78.79(17) .
Si2 C7 Si3 C12 -56.86(16) .
C5 C6 C14 Si4 -72.1(2) .
C1 C6 C14 Si4 109.5(2) .
C5 C6 C14 Si5 65.5(2) .
C1 C6 C14 Si5 -112.91(19) .
C6 C14 Si4 C15 55.79(18) .
Si5 C14 Si4 C15 -78.12(15) .
C6 C14 Si4 C16 -64.64(18) .
Si5 C14 Si4 C16 161.45(13) .
C6 C14 Si4 C17 177.49(16) .
Si5 C14 Si4 C17 43.59(16) .
C6 C14 Si5 C19 32.91(18) .
Si4 C14 Si5 C19 167.16(13) .
C6 C14 Si5 C18 -87.48(17) .
Si4 C14 Si5 C18 46.76(16) .
C6 C14 Si5 C20 150.76(16) .
Si4 C14 Si5 C20 -75.00(16) .
C5 C4 C21 C22 -0.1(3) .
C3 C4 C21 C22 179.4(2) .
C5 C4 C21 C24 -120.4(2) .
C3 C4 C21 C24 59.1(3) .
C5 C4 C21 C23 119.8(2) .
C3 C4 C21 C23 -60.7(3) .
